data_7155315
loop_
_publ_author_name
'Tanabe, Junki'
'Taura, Daisuke'
'Ousaka, Naoki'
'Yashima, Eiji'

_publ_section_title
;
 Remarkable acceleration of template-directed photodimerisation of
 9-phenylethynylanthracene derivatives assisted by complementary salt
 bridge formation.
;
_journal_issue 46
_journal_name_full 'Organic &amp; biomolecular chemistry'
_journal_page_first 10822
_journal_page_last 10832
_journal_paper_doi 10.1039/c6ob02087a
_journal_volume 14
_journal_year 2016
_chemical_formula_sum 'C44 H28'
_chemical_formula_weight 556.66
_chemical_name_systematic
;
 ?
;
_space_group_IT_number 14
_symmetry_cell_setting monoclinic
_symmetry_space_group_name_Hall '-P 2ybc'
_symmetry_space_group_name_H-M 'P 1 21/c 1'
_atom_sites_solution_hydrogens geom
_atom_sites_solution_primary direct
_atom_sites_solution_secondary difmap
_audit_creation_method SHELXL-97
_audit_update_record
;
2016-09-10 deposited with the CCDC.
2016-10-12 downloaded from the CCDC.
;
_cell_angle_alpha 90.00
_cell_angle_beta 100.612(7)
_cell_angle_gamma 90.00
_cell_formula_units_Z 4
_cell_length_a 10.616(4)
_cell_length_b 18.469(7)
_cell_length_c 15.306(6)
_cell_measurement_reflns_used 10364
_cell_measurement_temperature 103.1500
_cell_measurement_theta_max 27.5204
_cell_measurement_theta_min 3.0328
_cell_volume 2950(2)
_computing_cell_refinement 'CrystalClear (Rigaku Inc., 2008)'
_computing_data_collection 'CrystalClear (Rigaku Inc., 2008)'
_computing_data_reduction 'CrystalClear (Rigaku Inc., 2008)'
_computing_molecular_graphics 'Yadokari-XG 2009 (Wakita Nemoto et al., 2009)'
_computing_publication_material 'Yadokari-XG 2009 (Wakita,Nemoto et al., 2009)'
_computing_structure_refinement 'SHELXL-97 (Sheldrick, 1997)'
_computing_structure_solution
;
????
;
_diffrn_ambient_temperature 103.1500
_diffrn_detector_area_resol_mean 28.5714
_diffrn_measured_fraction_theta_full 0.995
_diffrn_measured_fraction_theta_max 0.995
_diffrn_measurement_device_type 'Saturn724+ (2x2 bin mode)'
_diffrn_measurement_method dtprofit.ref
_diffrn_radiation_monochromator Confocal
_diffrn_radiation_source 'Rotating Anode'
_diffrn_radiation_type MoK\a
_diffrn_radiation_wavelength 0.71075
_diffrn_reflns_av_R_equivalents 0.0443
_diffrn_reflns_av_sigmaI/netI 0.0317
_diffrn_reflns_limit_h_max 13
_diffrn_reflns_limit_h_min -13
_diffrn_reflns_limit_k_max 23
_diffrn_reflns_limit_k_min -23
_diffrn_reflns_limit_l_max 19
_diffrn_reflns_limit_l_min -18
_diffrn_reflns_number 23660
_diffrn_reflns_theta_full 27.48
_diffrn_reflns_theta_max 27.48
_diffrn_reflns_theta_min 3.03
_exptl_absorpt_coefficient_mu 0.071
_exptl_absorpt_correction_T_max 1.0000
_exptl_absorpt_correction_T_min 0.9192
_exptl_absorpt_correction_type multi-scan
_exptl_crystal_colour Colorless
_exptl_crystal_density_diffrn 1.253
_exptl_crystal_density_method 'not measured'
_exptl_crystal_description Block
_exptl_crystal_F_000 1168
_exptl_crystal_size_max 0.2000
_exptl_crystal_size_mid 0.1500
_exptl_crystal_size_min 0.0900
_refine_diff_density_max 0.359
_refine_diff_density_min -0.222
_refine_diff_density_rms 0.049
_refine_ls_extinction_method none
_refine_ls_goodness_of_fit_ref 1.072
_refine_ls_hydrogen_treatment mixed
_refine_ls_matrix_type full
_refine_ls_number_parameters 397
_refine_ls_number_reflns 6719
_refine_ls_number_restraints 0
_refine_ls_restrained_S_all 1.072
_refine_ls_R_factor_all 0.0516
_refine_ls_R_factor_gt 0.0491
_refine_ls_shift/su_max 0.000
_refine_ls_shift/su_mean 0.000
_refine_ls_structure_factor_coef Fsqd
_refine_ls_weighting_details 'calc w=1/[\s^2^(Fo^2^)+(0.0572P)^2^+1.0450P] where P=(Fo^2^+2Fc^2^)/3'
_refine_ls_weighting_scheme calc
_refine_ls_wR_factor_gt 0.1214
_refine_ls_wR_factor_ref 0.1236
_reflns_number_gt 6406
_reflns_number_total 6719
_reflns_threshold_expression >2sigma(I)
_cod_data_source_file c6ob02087a2.cif
_cod_data_source_block jt309-1-2
_cod_depositor_comments
;
The following automatic conversions were performed:

'_exptl_absorpt_correction_type' value 'Multi-scan' changed to
'multi-scan' according to
/usr/data/users/saulius/crontab/automatic-downloads/rss-feeds/RSC/lib/dictionaries/cif_core.dic
dictionary named 'cif_core.dic' version 2.4.2 from 2011-04-26.

Automatic conversion script
Id: cif_fix_values 4268 2015-11-12 08:31:59Z antanas 

 Adding full bibliography for 7155314--7155315.cif.
;
_cod_original_sg_symbol_H-M 'P 21/c'
_cod_database_code 7155315

loop_
_symmetry_equiv_pos_as_xyz
'x, y, z'
'-x, y+1/2, -z+1/2'
'-x, -y, -z'
'x, -y-1/2, z-1/2'

loop_
_atom_site_label
_atom_site_type_symbol
_atom_site_fract_x
_atom_site_fract_y
_atom_site_fract_z
_atom_site_U_iso_or_equiv
_atom_site_adp_type
_atom_site_occupancy
_atom_site_symmetry_multiplicity
_atom_site_calc_flag
_atom_site_refinement_flags
C1 C 0.38843(13) 0.40531(7) 0.20453(9) 0.0270(3) Uani 1 1 d .
H15 H 0.4467 0.4445 0.2059 0.032 Uiso 1 1 calc R
C2 C 0.40952(14) 0.34135(8) 0.16201(9) 0.0317(3) Uani 1 1 d .
H16 H 0.4826 0.3368 0.1348 0.038 Uiso 1 1 calc R
C3 C 0.32458(15) 0.28419(7) 0.15906(9) 0.0331(3) Uani 1 1 d .
H17 H 0.3389 0.2406 0.1293 0.040 Uiso 1 1 calc R
C4 C 0.21849(14) 0.29055(7) 0.19955(9) 0.0311(3) Uani 1 1 d .
H18 H 0.1604 0.2512 0.1975 0.037 Uiso 1 1 calc R
C5 C 0.19666(13) 0.35408(7) 0.24305(8) 0.0253(3) Uani 1 1 d .
H19 H 0.1243 0.3579 0.2711 0.030 Uiso 1 1 calc R
C6 C 0.28121(12) 0.41231(6) 0.24547(8) 0.0211(2) Uani 1 1 d .
C7 C 0.26051(12) 0.47925(6) 0.28896(8) 0.0216(2) Uani 1 1 d .
C8 C 0.24911(11) 0.53651(7) 0.32280(8) 0.0207(2) Uani 1 1 d .
C9 C 0.24186(11) 0.60886(6) 0.36093(7) 0.0184(2) Uani 1 1 d .
C10 C 0.36194(11) 0.62913(6) 0.42957(7) 0.0185(2) Uani 1 1 d .
C11 C 0.46968(12) 0.58693(7) 0.45579(8) 0.0218(2) Uani 1 1 d .
H24 H 0.4746 0.5397 0.4319 0.026 Uiso 1 1 calc R
C12 C 0.57139(12) 0.61471(7) 0.51800(8) 0.0252(3) Uani 1 1 d .
H25 H 0.6459 0.5862 0.5367 0.030 Uiso 1 1 calc R
C13 C 0.56412(12) 0.68353(7) 0.55256(8) 0.0253(3) Uani 1 1 d .
H26 H 0.6333 0.7016 0.5953 0.030 Uiso 1 1 calc R
C14 C 0.45590(12) 0.72654(7) 0.52500(8) 0.0215(2) Uani 1 1 d .
H27 H 0.4515 0.7740 0.5481 0.026 Uiso 1 1 calc R
C15 C 0.35527(11) 0.69902(6) 0.46356(7) 0.0189(2) Uani 1 1 d .
C16 C 0.23110(11) 0.73780(6) 0.42464(7) 0.0183(2) Uani 1 1 d .
H28 H 0.2267 0.7878 0.4489 0.022 Uiso 1 1 calc R
C17 C 0.12251(11) 0.68966(6) 0.44244(7) 0.0186(2) Uani 1 1 d .
C18 C 0.02564(12) 0.70912(7) 0.48708(8) 0.0223(3) Uani 1 1 d .
H23 H 0.0236 0.7563 0.5115 0.027 Uiso 1 1 calc R
C19 C -0.06916(13) 0.65864(7) 0.49593(9) 0.0263(3) Uani 1 1 d .
H22 H -0.1362 0.6714 0.5264 0.032 Uiso 1 1 calc R
C20 C -0.06534(13) 0.58989(7) 0.46031(9) 0.0265(3) Uani 1 1 d .
H21 H -0.1305 0.5559 0.4662 0.032 Uiso 1 1 calc R
C21 C 0.03302(12) 0.56983(7) 0.41584(8) 0.0228(3) Uani 1 1 d .
H20 H 0.0353 0.5226 0.3916 0.027 Uiso 1 1 calc R
C22 C 0.12700(11) 0.61997(6) 0.40770(7) 0.0187(2) Uani 1 1 d .
C23 C 0.14698(12) 0.86398(7) 0.30094(8) 0.0233(3) Uani 1 1 d .
H1 H 0.0996 0.8567 0.3472 0.028 Uiso 1 1 calc R
C24 C 0.14471(14) 0.93118(7) 0.26021(9) 0.0299(3) Uani 1 1 d .
H2 H 0.0954 0.9694 0.2782 0.036 Uiso 1 1 calc R
C25 C 0.21463(14) 0.94247(7) 0.19314(9) 0.0298(3) Uani 1 1 d .
H3 H 0.2148 0.9888 0.1662 0.036 Uiso 1 1 calc R
C26 C 0.28421(13) 0.88602(7) 0.16557(9) 0.0267(3) Uani 1 1 d .
H4 H 0.3308 0.8935 0.1190 0.032 Uiso 1 1 calc R
C27 C 0.28585(12) 0.81870(7) 0.20583(8) 0.0224(2) Uani 1 1 d .
H5 H 0.3334 0.7803 0.1864 0.027 Uiso 1 1 calc R
C28 C 0.21806(11) 0.80681(6) 0.27482(7) 0.0181(2) Uani 1 1 d .
C29 C 0.22513(11) 0.73716(6) 0.32297(7) 0.0172(2) Uani 1 1 d .
C30 C 0.22964(11) 0.67059(6) 0.28934(7) 0.0174(2) Uani 1 1 d .
C31 C 0.22138(11) 0.64685(6) 0.19583(7) 0.0172(2) Uani 1 1 d .
C32 C 0.10090(11) 0.63722(6) 0.14061(8) 0.0185(2) Uani 1 1 d .
C33 C -0.01539(12) 0.66106(7) 0.16576(8) 0.0224(3) Uani 1 1 d .
H6 H -0.0125 0.6834 0.2220 0.027 Uiso 1 1 calc R
C34 C -0.13056(12) 0.65228(7) 0.11018(9) 0.0271(3) Uani 1 1 d .
H7 H -0.2064 0.6700 0.1273 0.033 Uiso 1 1 calc R
C35 C -0.13817(13) 0.61690(7) 0.02678(9) 0.0277(3) Uani 1 1 d .
H8 H -0.2191 0.6104 -0.0109 0.033 Uiso 1 1 calc R
C36 C -0.03023(12) 0.59240(7) 0.00073(8) 0.0243(3) Uani 1 1 d .
H9 H -0.0367 0.5684 -0.0549 0.029 Uiso 1 1 calc R
C37 C 0.09326(12) 0.60210(6) 0.05570(8) 0.0199(2) Uani 1 1 d .
C38 C 0.20519(12) 0.57942(6) 0.02879(8) 0.0218(2) Uani 1 1 d .
H10 H 0.1996 0.5554 -0.0267 0.026 Uiso 1 1 calc R
C39 C 0.32545(12) 0.59121(6) 0.08153(8) 0.0201(2) Uani 1 1 d .
C40 C 0.44101(13) 0.56998(7) 0.05328(9) 0.0256(3) Uani 1 1 d .
H11 H 0.4368 0.5495 -0.0041 0.031 Uiso 1 1 calc R
C41 C 0.55706(13) 0.57869(7) 0.10725(10) 0.0291(3) Uani 1 1 d .
H12 H 0.6326 0.5630 0.0879 0.035 Uiso 1 1 calc R
C42 C 0.56608(12) 0.61109(7) 0.19236(9) 0.0270(3) Uani 1 1 d .
H13 H 0.6475 0.6168 0.2297 0.032 Uiso 1 1 calc R
C43 C 0.45811(12) 0.63407(7) 0.22078(8) 0.0223(2) Uani 1 1 d .
H14 H 0.4656 0.6566 0.2773 0.027 Uiso 1 1 calc R
C44 C 0.33420(11) 0.62486(6) 0.16694(7) 0.0184(2) Uani 1 1 d .

loop_
_atom_site_aniso_label
_atom_site_aniso_U_11
_atom_site_aniso_U_22
_atom_site_aniso_U_33
_atom_site_aniso_U_23
_atom_site_aniso_U_13
_atom_site_aniso_U_12
C1 0.0257(6) 0.0268(6) 0.0269(6) -0.0024(5) 0.0010(5) 0.0006(5)
C2 0.0298(7) 0.0357(7) 0.0288(7) -0.0051(6) 0.0032(5) 0.0103(6)
C3 0.0447(8) 0.0235(6) 0.0272(7) -0.0061(5) -0.0033(6) 0.0116(6)
C4 0.0399(8) 0.0212(6) 0.0290(7) -0.0024(5) -0.0022(6) -0.0037(5)
C5 0.0277(6) 0.0223(6) 0.0246(6) -0.0010(5) 0.0008(5) -0.0007(5)
C6 0.0247(6) 0.0180(6) 0.0185(5) -0.0007(4) -0.0020(4) 0.0039(5)
C7 0.0247(6) 0.0190(6) 0.0199(5) 0.0011(4) 0.0011(4) 0.0008(5)
C8 0.0224(6) 0.0203(6) 0.0187(5) 0.0021(4) 0.0021(4) 0.0003(4)
C9 0.0216(6) 0.0167(5) 0.0164(5) 0.0003(4) 0.0025(4) 0.0009(4)
C10 0.0214(6) 0.0186(5) 0.0151(5) 0.0021(4) 0.0023(4) -0.0009(4)
C11 0.0247(6) 0.0195(6) 0.0208(6) 0.0032(4) 0.0034(5) 0.0018(5)
C12 0.0224(6) 0.0259(6) 0.0259(6) 0.0066(5) 0.0005(5) 0.0025(5)
C13 0.0240(6) 0.0274(6) 0.0223(6) 0.0033(5) -0.0014(5) -0.0037(5)
C14 0.0262(6) 0.0200(6) 0.0180(5) 0.0008(4) 0.0033(4) -0.0025(5)
C15 0.0222(6) 0.0191(5) 0.0156(5) 0.0026(4) 0.0039(4) -0.0001(4)
C16 0.0218(6) 0.0167(5) 0.0160(5) -0.0007(4) 0.0027(4) -0.0002(4)
C17 0.0208(6) 0.0194(5) 0.0148(5) 0.0016(4) 0.0008(4) -0.0002(4)
C18 0.0262(6) 0.0214(6) 0.0194(6) -0.0013(4) 0.0049(5) 0.0009(5)
C19 0.0260(6) 0.0297(7) 0.0249(6) -0.0010(5) 0.0093(5) -0.0012(5)
C20 0.0286(6) 0.0270(6) 0.0248(6) 0.0001(5) 0.0074(5) -0.0066(5)
C21 0.0275(6) 0.0196(6) 0.0211(6) -0.0003(5) 0.0039(5) -0.0029(5)
C22 0.0205(6) 0.0196(5) 0.0153(5) 0.0012(4) 0.0015(4) 0.0007(4)
C23 0.0247(6) 0.0237(6) 0.0214(6) 0.0017(5) 0.0042(5) 0.0050(5)
C24 0.0368(7) 0.0227(6) 0.0301(7) 0.0033(5) 0.0059(6) 0.0097(5)
C25 0.0392(8) 0.0216(6) 0.0273(6) 0.0073(5) 0.0028(6) 0.0023(5)
C26 0.0324(7) 0.0258(6) 0.0224(6) 0.0038(5) 0.0061(5) -0.0018(5)
C27 0.0262(6) 0.0206(6) 0.0204(6) 0.0001(5) 0.0046(5) 0.0012(5)
C28 0.0178(5) 0.0184(5) 0.0168(5) 0.0006(4) -0.0001(4) -0.0003(4)
C29 0.0165(5) 0.0191(5) 0.0158(5) 0.0003(4) 0.0021(4) -0.0002(4)
C30 0.0171(5) 0.0191(5) 0.0155(5) 0.0014(4) 0.0019(4) 0.0011(4)
C31 0.0214(6) 0.0144(5) 0.0159(5) 0.0007(4) 0.0034(4) 0.0004(4)
C32 0.0210(6) 0.0161(5) 0.0179(5) 0.0028(4) 0.0024(4) 0.0000(4)
C33 0.0227(6) 0.0238(6) 0.0210(6) 0.0021(5) 0.0044(5) 0.0000(5)
C34 0.0205(6) 0.0309(7) 0.0299(7) 0.0046(5) 0.0045(5) -0.0005(5)
C35 0.0236(6) 0.0288(7) 0.0273(6) 0.0054(5) -0.0041(5) -0.0070(5)
C36 0.0300(7) 0.0207(6) 0.0197(6) 0.0012(5) -0.0022(5) -0.0052(5)
C37 0.0257(6) 0.0143(5) 0.0184(5) 0.0018(4) 0.0005(4) -0.0023(4)
C38 0.0319(7) 0.0165(5) 0.0167(5) -0.0017(4) 0.0037(5) -0.0005(5)
C39 0.0262(6) 0.0149(5) 0.0200(6) 0.0003(4) 0.0067(5) 0.0011(4)
C40 0.0325(7) 0.0189(6) 0.0280(6) -0.0049(5) 0.0121(5) 0.0013(5)
C41 0.0259(6) 0.0240(6) 0.0403(8) -0.0045(5) 0.0139(6) 0.0025(5)
C42 0.0209(6) 0.0261(6) 0.0336(7) -0.0026(5) 0.0039(5) 0.0002(5)
C43 0.0226(6) 0.0221(6) 0.0220(6) -0.0011(5) 0.0034(5) -0.0001(5)
C44 0.0221(6) 0.0149(5) 0.0181(5) 0.0013(4) 0.0037(4) 0.0004(4)

loop_
_atom_type_symbol
_atom_type_description
_atom_type_scat_dispersion_real
_atom_type_scat_dispersion_imag
_atom_type_scat_source
C C 0.0033 0.0016 'International Tables Vol C Tables 4.2.6.8 and 6.1.1.4'
H H 0.0000 0.0000 'International Tables Vol C Tables 4.2.6.8 and 6.1.1.4'

loop_
_geom_angle_atom_site_label_1
_geom_angle_atom_site_label_2
_geom_angle_atom_site_label_3
_geom_angle
C2 C1 C6 120.17(13)
C2 C1 H15 119.9
C6 C1 H15 119.9
C3 C2 C1 120.30(13)
C3 C2 H16 119.8
C1 C2 H16 119.8
C2 C3 C4 119.92(13)
C2 C3 H17 120.0
C4 C3 H17 120.0
C3 C4 C5 120.43(13)
C3 C4 H18 119.8
C5 C4 H18 119.8
C4 C5 C6 119.98(13)
C4 C5 H19 120.0
C6 C5 H19 120.0
C5 C6 C1 119.18(12)
C5 C6 C7 121.41(12)
C1 C6 C7 119.41(11)
C8 C7 C6 176.07(13)
C7 C8 C9 175.96(13)
C8 C9 C22 114.29(10)
C8 C9 C10 113.29(10)
C22 C9 C10 106.12(9)
C8 C9 C30 112.82(10)
C22 C9 C30 104.91(9)
C10 C9 C30 104.53(9)
C11 C10 C15 120.58(11)
C11 C10 C9 126.70(11)
C15 C10 C9 112.68(10)
C10 C11 C12 119.00(12)
C10 C11 H24 120.5
C12 C11 H24 120.5
C13 C12 C11 120.43(12)
C13 C12 H25 119.8
C11 C12 H25 119.8
C12 C13 C14 120.49(12)
C12 C13 H26 119.8
C14 C13 H26 119.8
C15 C14 C13 119.06(12)
C15 C14 H27 120.5
C13 C14 H27 120.5
C14 C15 C10 120.42(11)
C14 C15 C16 126.72(11)
C10 C15 C16 112.85(10)
C17 C16 C15 106.59(10)
C17 C16 C29 106.51(9)
C15 C16 C29 105.21(9)
C17 C16 H28 112.7
C15 C16 H28 112.7
C29 C16 H28 112.7
C18 C17 C22 120.54(11)
C18 C17 C16 126.46(11)
C22 C17 C16 112.99(10)
C17 C18 C19 119.28(12)
C17 C18 H23 120.4
C19 C18 H23 120.4
C20 C19 C18 119.99(12)
C20 C19 H22 120.0
C18 C19 H22 120.0
C19 C20 C21 120.89(12)
C19 C20 H21 119.6
C21 C20 H21 119.6
C22 C21 C20 118.84(12)
C22 C21 H20 120.6
C20 C21 H20 120.6
C21 C22 C17 120.44(11)
C21 C22 C9 126.85(11)
C17 C22 C9 112.70(10)
C24 C23 C28 120.85(12)
C24 C23 H1 119.6
C28 C23 H1 119.6
C23 C24 C25 119.94(12)
C23 C24 H2 120.0
C25 C24 H2 120.0
C26 C25 C24 119.93(12)
C26 C25 H3 120.0
C24 C25 H3 120.0
C27 C26 C25 120.16(12)
C27 C26 H4 119.9
C25 C26 H4 119.9
C26 C27 C28 120.64(12)
C26 C27 H5 119.7
C28 C27 H5 119.7
C23 C28 C27 118.45(11)
C23 C28 C29 119.69(11)
C27 C28 C29 121.78(11)
C30 C29 C28 127.63(11)
C30 C29 C16 113.39(10)
C28 C29 C16 118.97(10)
C29 C30 C31 130.02(10)
C29 C30 C9 113.78(10)
C31 C30 C9 116.18(10)
C32 C31 C44 120.34(11)
C32 C31 C30 120.12(10)
C44 C31 C30 118.99(10)
C31 C32 C33 122.25(11)
C31 C32 C37 119.47(11)
C33 C32 C37 118.28(11)
C34 C33 C32 120.99(12)
C34 C33 H6 119.5
C32 C33 H6 119.5
C33 C34 C35 120.68(12)
C33 C34 H7 119.7
C35 C34 H7 119.7
C36 C35 C34 120.31(12)
C36 C35 H8 119.8
C34 C35 H8 119.8
C35 C36 C37 121.07(12)
C35 C36 H9 119.5
C37 C36 H9 119.5
C38 C37 C36 121.83(11)
C38 C37 C32 119.53(11)
C36 C37 C32 118.63(11)
C37 C38 C39 121.44(11)
C37 C38 H10 119.3
C39 C38 H10 119.3
C38 C39 C40 121.80(11)
C38 C39 C44 119.54(11)
C40 C39 C44 118.65(11)
C41 C40 C39 121.05(12)
C41 C40 H11 119.5
C39 C40 H11 119.5
C40 C41 C42 120.47(12)
C40 C41 H12 119.8
C42 C41 H12 119.8
C43 C42 C41 120.26(12)
C43 C42 H13 119.9
C41 C42 H13 119.9
C42 C43 C44 121.13(12)
C42 C43 H14 119.4
C44 C43 H14 119.4
C31 C44 C43 122.00(11)
C31 C44 C39 119.60(11)
C43 C44 C39 118.39(11)

loop_
_geom_bond_atom_site_label_1
_geom_bond_atom_site_label_2
_geom_bond_distance
C1 C2 1.3867(19)
C1 C6 1.4027(19)
C1 H15 0.9500
C2 C3 1.384(2)
C2 H16 0.9500
C3 C4 1.387(2)
C3 H17 0.9500
C4 C5 1.3894(19)
C4 H18 0.9500
C5 C6 1.3969(18)
C5 H19 0.9500
C6 C7 1.4400(17)
C7 C8 1.1935(18)
C8 C9 1.4658(17)
C9 C22 1.5371(17)
C9 C10 1.5414(16)
C9 C30 1.5702(16)
C10 C11 1.3813(17)
C10 C15 1.3983(17)
C11 C12 1.3990(18)
C11 H24 0.9500
C12 C13 1.3844(19)
C12 H25 0.9500
C13 C14 1.3965(18)
C13 H26 0.9500
C14 C15 1.3835(17)
C14 H27 0.9500
C15 C16 1.5219(17)
C16 C17 1.5197(16)
C16 C29 1.5456(16)
C16 H28 1.0000
C17 C18 1.3829(17)
C17 C22 1.3969(17)
C18 C19 1.3967(18)
C18 H23 0.9500
C19 C20 1.3853(19)
C19 H22 0.9500
C20 C21 1.3974(18)
C20 H21 0.9500
C21 C22 1.3836(17)
C21 H20 0.9500
C23 C24 1.3872(18)
C23 C28 1.3982(17)
C23 H1 0.9500
C24 C25 1.389(2)
C24 H2 0.9500
C25 C26 1.388(2)
C25 H3 0.9500
C26 C27 1.3864(18)
C26 H4 0.9500
C27 C28 1.4004(17)
C27 H5 0.9500
C28 C29 1.4777(16)
C29 C30 1.3371(17)
C30 C31 1.4839(16)
C31 C32 1.4085(17)
C31 C44 1.4107(17)
C32 C33 1.4287(17)
C32 C37 1.4414(17)
C33 C34 1.3646(18)
C33 H6 0.9500
C34 C35 1.423(2)
C34 H7 0.9500
C35 C36 1.358(2)
C35 H8 0.9500
C36 C37 1.4326(17)
C36 H9 0.9500
C37 C38 1.3918(18)
C38 C39 1.3962(18)
C38 H10 0.9500
C39 C40 1.4287(18)
C39 C44 1.4349(17)
C40 C41 1.361(2)
C40 H11 0.9500
C41 C42 1.421(2)
C41 H12 0.9500
C42 C43 1.3662(18)
C42 H13 0.9500
C43 C44 1.4280(17)
C43 H14 0.9500
